data_2201108
loop_
_publ_author_name
'Kubicki, Marek M.'
'Barr\'e, Christophe'
'Mo\"ise, Claude'

_publ_section_title Tetracarbonyltungsten(0)-bis(\m-dimethylphosphido)-bis[dicyclopentadienylhydridomolybdenum(IV)]
_journal_issue 4
_journal_name_full 'Acta Crystallographica Section E'
_journal_page_first m152
_journal_page_last m153
_journal_paper_doi 10.1107/S1600536802004865
_journal_volume 58
_journal_year 2002
_chemical_formula_iupac '[Mo2 W1 H2 (C5 H5)4 (C2 H6 P1)2 (C1 O1)4]'
_chemical_formula_moiety 'C28 H34 Mo2 O4 P2 W'
_chemical_formula_sum 'C28 H34 Mo2 O4 P2 W'
_chemical_formula_weight 872.21
_chemical_name_systematic
;
tetracarbonyltungsten(0)-bis(\m-dimethylphosphido-dicyclopentadienyl
hydridomolybdenum(IV))
;
_space_group_IT_number 14
_symmetry_cell_setting monoclinic
_symmetry_space_group_name_Hall '-P 2yn'
_symmetry_space_group_name_H-M 'P 1 21/n 1'
_atom_sites_solution_hydrogens geom
_atom_sites_solution_primary direct
_atom_sites_solution_secondary difmap
_cell_angle_alpha 90.00
_cell_angle_beta 100.40(2)
_cell_angle_gamma 90.00
_cell_formula_units_Z 4
_cell_length_a 15.342(5)
_cell_length_b 17.087(2)
_cell_length_c 11.274(2)
_cell_measurement_reflns_used 25
_cell_measurement_temperature 293(2)
_cell_measurement_theta_max 14.2
_cell_measurement_theta_min 7.8
_cell_volume 2906.9(11)
_computing_cell_refinement 'CAD-4 EXPRESS'
_computing_data_collection 'CAD-4 EXPRESS (Enraf-Nonius, 1992)'
_computing_data_reduction 'PROCESS in MolEN (Fair, 1990)'
_computing_molecular_graphics 'ORTEP-3 (Farrugia, 1997)'
_computing_publication_material SHELXL97
_computing_structure_refinement 'SHELXL97 (Sheldrick, 1997)'
_computing_structure_solution 'SHELXS97 (Sheldrick, 1997)'
_diffrn_ambient_temperature 293(2)
_diffrn_measured_fraction_theta_full 1.00
_diffrn_measured_fraction_theta_max 1.00
_diffrn_measurement_device 'Enraf-Nonius CAD-4'
_diffrn_measurement_method \w
_diffrn_radiation_monochromator graphite
_diffrn_radiation_source 'fine-focus sealed tube'
_diffrn_radiation_type MoK\a
_diffrn_radiation_wavelength 0.71073
_diffrn_reflns_av_R_equivalents 0.0486
_diffrn_reflns_av_sigmaI/netI 0.1446
_diffrn_reflns_limit_h_max 18
_diffrn_reflns_limit_h_min 0
_diffrn_reflns_limit_k_max 21
_diffrn_reflns_limit_k_min 0
_diffrn_reflns_limit_l_max 13
_diffrn_reflns_limit_l_min -13
_diffrn_reflns_number 5899
_diffrn_reflns_theta_full 25.97
_diffrn_reflns_theta_max 25.97
_diffrn_reflns_theta_min 1.80
_diffrn_standards_decay_% -4.1
_diffrn_standards_interval_time 120
_diffrn_standards_number 3
_exptl_absorpt_coefficient_mu 4.939
_exptl_absorpt_correction_T_max 0.674
_exptl_absorpt_correction_T_min 0.595
_exptl_absorpt_correction_type empirical
_exptl_absorpt_process_details '(DIFABS; Walker & Stuart, 1983)'
_exptl_crystal_colour yellow
_exptl_crystal_density_diffrn 1.993
_exptl_crystal_density_meas ?
_exptl_crystal_description irregular
_exptl_crystal_F_000 1688
_exptl_crystal_size_max 0.2
_exptl_crystal_size_mid 0.10
_exptl_crystal_size_min 0.08
_refine_diff_density_max 1.434
_refine_diff_density_min -1.457
_refine_ls_extinction_method none
_refine_ls_goodness_of_fit_all 0.995
_refine_ls_goodness_of_fit_ref 1.064
_refine_ls_hydrogen_treatment constr
_refine_ls_matrix_type full
_refine_ls_number_parameters 342
_refine_ls_number_reflns 5683
_refine_ls_number_restraints 0
_refine_ls_restrained_S_all 0.995
_refine_ls_R_factor_all 0.1518
_refine_ls_R_factor_gt 0.0421
_refine_ls_shift/su_max 0.001
_refine_ls_shift/su_mean 0.000
_refine_ls_structure_factor_coef Fsqd
_refine_ls_weighting_details 'w = 1/[\s^2^(Fo^2^)+(0.0466P)^2^] where P = (Fo^2^+2Fc^2^)/3'
_refine_ls_weighting_scheme calc
_refine_ls_wR_factor_all 0.1115
_refine_ls_wR_factor_ref 0.0840
_reflns_number_gt 2986
_reflns_number_total 5683
_reflns_threshold_expression I>2\s(I)
_cod_data_source_file cv6099.cif
_cod_data_source_block I
_cod_depositor_comments
;
The following automatic conversions were performed:

'_exptl_crystal_density_meas' value 'not measured' was changed to '?'
- the value is perceived as not measured.

Automatic conversion script
Id: cif_fix_values 3008 2015-01-20 13:52:24Z robertas 
;
_cod_original_cell_volume 2907.0(11)
_cod_original_sg_symbol_H-M 'P 21/n'
_cod_database_code 2201108
_cod_database_fobs_code 2201108

loop_
_symmetry_equiv_pos_as_xyz
'x, y, z'
'-x+1/2, y+1/2, -z+1/2'
'-x, -y, -z'
'x-1/2, -y-1/2, z-1/2'

loop_
_atom_site_aniso_label
_atom_site_aniso_U_11
_atom_site_aniso_U_22
_atom_site_aniso_U_33
_atom_site_aniso_U_12
_atom_site_aniso_U_13
_atom_site_aniso_U_23
W 0.0314(2) 0.0343(2) 0.0334(2) -0.0009(3) 0.0049(2) -0.0012(2)
Mo1 0.0404(6) 0.0368(5) 0.0328(5) -0.0031(5) 0.0047(5) 0.0010(4)
Mo2 0.0386(6) 0.0353(5) 0.0270(5) -0.0033(5) 0.0061(4) -0.0034(4)
P1 0.039(2) 0.035(2) 0.0319(15) -0.0005(13) 0.0079(14) -0.0016(12)
P2 0.035(2) 0.036(2) 0.032(2) 0.0006(14) 0.0082(14) -0.0037(13)
C1 0.069(10) 0.058(9) 0.047(8) -0.029(7) 0.022(8) -0.004(6)
C2 0.054(9) 0.032(6) 0.037(7) 0.004(6) 0.003(6) -0.005(5)
C3 0.047(8) 0.066(9) 0.038(7) -0.015(7) 0.016(6) -0.017(6)
C4 0.045(8) 0.028(6) 0.072(9) -0.007(5) 0.031(7) -0.002(6)
O1 0.105(9) 0.123(9) 0.047(6) -0.053(7) -0.014(6) -0.001(6)
O2 0.040(6) 0.071(6) 0.069(6) -0.008(5) 0.013(5) -0.004(5)
O3 0.087(8) 0.040(6) 0.109(8) 0.024(5) 0.030(7) -0.004(5)
O4 0.053(6) 0.039(5) 0.118(8) 0.007(5) 0.020(6) 0.013(5)
C5 0.099(11) 0.032(7) 0.046(7) -0.023(7) 0.011(8) -0.008(5)
C6 0.074(11) 0.075(10) 0.075(10) 0.024(8) 0.037(9) 0.003(8)
C7 0.050(8) 0.066(8) 0.046(7) 0.000(7) 0.010(7) 0.021(6)
C8 0.076(10) 0.040(7) 0.060(8) 0.001(7) 0.031(8) -0.018(6)
C9 0.049(9) 0.092(12) 0.067(10) 0.018(8) 0.026(8) 0.012(9)
C10 0.063(10) 0.076(11) 0.058(9) 0.032(9) 0.006(8) -0.010(8)
C11 0.077(11) 0.067(10) 0.054(9) 0.009(8) 0.004(8) 0.008(8)
C12 0.034(8) 0.101(12) 0.042(7) 0.005(8) -0.007(6) 0.020(8)
C13 0.028(7) 0.062(8) 0.071(9) -0.012(6) 0.002(7) -0.011(7)
C14 0.089(13) 0.072(11) 0.055(9) -0.034(10) -0.008(9) 0.011(8)
C15 0.081(12) 0.039(8) 0.093(12) -0.031(8) -0.032(10) 0.028(8)
C16 0.099(14) 0.085(11) 0.053(9) -0.058(11) 0.014(10) 0.015(9)
C17 0.050(10) 0.100(13) 0.072(11) -0.023(9) 0.021(8) 0.004(10)
C18 0.037(9) 0.085(12) 0.088(12) -0.022(8) -0.005(8) 0.040(10)
C19 0.076(11) 0.069(9) 0.024(6) -0.008(8) 0.003(7) -0.017(6)
C20 0.092(12) 0.055(8) 0.028(7) -0.029(8) 0.000(7) 0.005(6)
C21 0.095(12) 0.054(9) 0.044(8) 0.021(9) -0.014(8) 0.003(7)
C22 0.043(8) 0.069(9) 0.041(7) 0.005(7) -0.014(6) 0.002(7)
C23 0.066(10) 0.049(8) 0.036(7) -0.018(7) 0.000(7) 0.008(6)
C24 0.067(10) 0.036(7) 0.044(7) -0.003(7) -0.001(7) -0.012(6)
C25 0.043(8) 0.046(8) 0.075(9) -0.005(7) 0.013(7) -0.020(7)
C26 0.069(10) 0.051(8) 0.025(6) -0.021(7) 0.012(6) -0.009(5)
C27 0.046(8) 0.053(8) 0.041(7) 0.004(7) -0.003(6) -0.010(6)
C28 0.051(9) 0.052(8) 0.047(8) -0.013(7) 0.008(7) -0.006(6)

loop_
_atom_site_label
_atom_site_fract_x
_atom_site_fract_y
_atom_site_fract_z
_atom_site_U_iso_or_equiv
_atom_site_thermal_displace_type
_atom_site_calc_flag
_atom_site_refinement_flags
_atom_site_occupancy
_atom_site_disorder_group
_atom_site_type_symbol
W 0.28109(3) 0.20651(3) 0.40935(4) 0.03317(13) Uani d . 1 . W
Mo1 0.37836(7) 0.11592(6) 0.79222(8) 0.0369(2) Uani d . 1 . Mo
Mo2 0.42308(7) 0.38935(5) 0.22112(8) 0.0336(2) Uani d . 1 . Mo
P1 0.3234(2) 0.2277(2) 0.6423(2) 0.0353(7) Uani d . 1 . P
P2 0.4191(2) 0.2542(2) 0.3228(2) 0.0338(7) Uani d . 1 . P
C1 0.2278(9) 0.1853(7) 0.2403(12) 0.057(4) Uani d . 1 . C
C2 0.1684(9) 0.1692(6) 0.4437(10) 0.042(3) Uani d . 1 . C
C3 0.3401(8) 0.1007(8) 0.4251(10) 0.049(3) Uani d . 1 . C
C4 0.2390(8) 0.3187(6) 0.4036(11) 0.046(3) Uani d . 1 . C
O1 0.1897(8) 0.1687(7) 0.1449(9) 0.095(4) Uani d . 1 . O
O2 0.0979(6) 0.1472(5) 0.4560(8) 0.060(2) Uani d . 1 . O
O3 0.3742(7) 0.0399(5) 0.4335(9) 0.077(3) Uani d . 1 . O
O4 0.2183(6) 0.3826(5) 0.4062(9) 0.070(3) Uani d . 1 . O
C5 0.3962(9) 0.3136(6) 0.6866(11) 0.059(4) Uani d . 1 . C
H5A 0.4542 0.3031 0.6699 0.077 Uiso calc R 1 . H
H5B 0.4001 0.3235 0.7712 0.077 Uiso calc R 1 . H
H5C 0.3718 0.3587 0.6416 0.077 Uiso calc R 1 . H
C6 0.2249(9) 0.2734(8) 0.6890(13) 0.072(4) Uani d . 1 . C
H6A 0.1759 0.2377 0.6738 0.093 Uiso calc R 1 . H
H6B 0.2099 0.3207 0.6439 0.093 Uiso calc R 1 . H
H6C 0.2382 0.2855 0.7735 0.093 Uiso calc R 1 . H
C7 0.5258(8) 0.2404(7) 0.4260(10) 0.054(3) Uani d . 1 . C
H7A 0.5294 0.2757 0.4929 0.070 Uiso calc R 1 . H
H7B 0.5736 0.2509 0.3837 0.070 Uiso calc R 1 . H
H7C 0.5301 0.1875 0.4550 0.070 Uiso calc R 1 . H
C8 0.4429(9) 0.1781(6) 0.2161(11) 0.057(4) Uani d . 1 . C
H8A 0.3938 0.1741 0.1502 0.073 Uiso calc R 1 . H
H8B 0.4519 0.1287 0.2570 0.073 Uiso calc R 1 . H
H8C 0.4954 0.1921 0.1857 0.073 Uiso calc R 1 . H
C9 0.5044(9) 0.1505(9) 0.7150(13) 0.067(4) Uani d . 1 . C
H9 0.5025 0.1811 0.6463 0.087 Uiso calc R 1 . H
C10 0.5004(9) 0.0696(9) 0.7186(12) 0.067(4) Uani d . 1 . C
H10 0.4946 0.0366 0.6520 0.087 Uiso calc R 1 . H
C11 0.5064(10) 0.0453(8) 0.8386(12) 0.067(4) Uani d . 1 . C
H11 0.5062 -0.0060 0.8661 0.087 Uiso calc R 1 . H
C12 0.5129(8) 0.1140(9) 0.9095(12) 0.061(4) Uani d . 1 . C
H12 0.5171 0.1157 0.9928 0.079 Uiso calc R 1 . H
C13 0.5120(8) 0.1781(8) 0.8347(12) 0.055(3) Uani d . 1 . C
H13 0.5157 0.2303 0.8587 0.071 Uiso calc R 1 . H
C14 0.2776(11) 0.0202(9) 0.7184(13) 0.075(5) Uani d . 1 . C
H14 0.2820 -0.0056 0.6471 0.097 Uiso calc R 1 . H
C15 0.3210(10) -0.0001(8) 0.8368(15) 0.077(5) Uani d . 1 . C
H15 0.3574 -0.0433 0.8577 0.100 Uiso calc R 1 . H
C16 0.2999(11) 0.0549(10) 0.9141(13) 0.079(5) Uani d . 1 . C
H16 0.3198 0.0545 0.9971 0.103 Uiso calc R 1 . H
C17 0.2439(9) 0.1126(10) 0.8515(14) 0.073(4) Uani d . 1 . C
H17 0.2222 0.1578 0.8818 0.095 Uiso calc R 1 . H
C18 0.2288(9) 0.0846(10) 0.7305(15) 0.072(5) Uani d . 1 . C
H18 0.1900 0.1078 0.6674 0.094 Uiso calc R 1 . H
C19 0.3964(10) 0.3349(8) 0.0322(10) 0.057(4) Uani d . 1 . C
H19 0.4341 0.2977 0.0087 0.074 Uiso calc R 1 . H
C20 0.4054(11) 0.4164(8) 0.0248(10) 0.060(4) Uani d . 1 . C
H20 0.4511 0.4427 -0.0024 0.078 Uiso calc R 1 . H
C21 0.3340(11) 0.4511(8) 0.0655(11) 0.068(4) Uani d . 1 . C
H21 0.3222 0.5045 0.0676 0.088 Uiso calc R 1 . H
C22 0.2816(9) 0.3892(8) 0.1039(10) 0.054(3) Uani d . 1 . C
H22 0.2310 0.3950 0.1377 0.070 Uiso calc R 1 . H
C23 0.3210(9) 0.3195(7) 0.0809(10) 0.051(3) Uani d . 1 . C
H23 0.3003 0.2699 0.0957 0.066 Uiso calc R 1 . H
C24 0.4375(9) 0.5171(7) 0.2845(10) 0.050(3) Uani d . 1 . C
H24 0.4169 0.5587 0.2339 0.066 Uiso calc R 1 . H
C25 0.3900(9) 0.4782(7) 0.3622(12) 0.055(3) Uani d . 1 . C
H25 0.3318 0.4883 0.3702 0.071 Uiso calc R 1 . H
C26 0.4458(9) 0.4214(7) 0.4253(9) 0.048(3) Uani d . 1 . C
H26 0.4315 0.3880 0.4841 0.063 Uiso calc R 1 . H
C27 0.5283(8) 0.4236(7) 0.3838(10) 0.048(3) Uani d . 1 . C
H27 0.5774 0.3920 0.4097 0.062 Uiso calc R 1 . H
C28 0.5208(9) 0.4826(7) 0.2964(11) 0.050(3) Uani d . 1 . C
H28 0.5647 0.4966 0.2532 0.065 Uiso calc R 1 . H
H1 0.365(6) 0.192(5) 0.872(7) 0.03(2) Uiso d . 1 . H
H2 0.488(9) 0.329(7) 0.179(12) 0.10(5) Uiso d . 1 . H

loop_
_atom_type_symbol
_atom_type_description
_atom_type_scat_dispersion_real
_atom_type_scat_dispersion_imag
_atom_type_scat_source
W W -0.8490 6.8722 'International Tables Vol C Tables 4.2.6.8 and 6.1.1.4'
Mo Mo -1.6832 0.6857 'International Tables Vol C Tables 4.2.6.8 and 6.1.1.4'
P P 0.1023 0.0942 'International Tables Vol C Tables 4.2.6.8 and 6.1.1.4'
O O 0.0106 0.0060 'International Tables Vol C Tables 4.2.6.8 and 6.1.1.4'
C C 0.0033 0.0016 'International Tables Vol C Tables 4.2.6.8 and 6.1.1.4'
H H 0.0000 0.0000 'International Tables Vol C Tables 4.2.6.8 and 6.1.1.4'

loop_
_geom_angle_atom_site_label_1
_geom_angle_atom_site_label_2
_geom_angle_atom_site_label_3
_geom_angle
_geom_angle_publ_flag
C2 W C1 84.5(5) ?
C2 W C3 95.1(5) ?
C1 W C3 91.2(5) ?
C2 W C4 91.5(4) ?
C1 W C4 94.0(5) ?
C3 W C4 171.9(5) ?
C2 W P1 85.0(3) ?
C1 W P1 169.5(4) ?
C3 W P1 90.6(3) ?
C4 W P1 85.4(4) ?
C2 W P2 169.8(3) ?
C1 W P2 85.4(4) ?
C3 W P2 86.1(3) ?
C4 W P2 88.2(3) ?
P1 W P2 105.11(9) yes
C2 W Mo2 146.7(3) ?
C1 W Mo2 79.9(3) ?
C3 W Mo2 114.3(3) ?
C4 W Mo2 60.7(3) ?
P1 W Mo2 108.69(6) ?
P2 W Mo2 28.81(7) ?
C2 W Mo1 81.4(3) ?
C1 W Mo1 149.3(4) ?
C3 W Mo1 63.2(3) ?
C4 W Mo1 113.5(4) ?
P1 W Mo1 28.31(6) ?
P2 W Mo1 108.02(7) ?
Mo2 W Mo1 124.79(2) yes
C16 Mo1 C12 99.8(5) ?
C16 Mo1 C15 35.1(5) ?
C12 Mo1 C15 102.1(5) ?
C16 Mo1 C17 36.4(5) ?
C12 Mo1 C17 127.7(5) ?
C15 Mo1 C17 60.3(6) ?
C16 Mo1 C13 130.5(5) ?
C12 Mo1 C13 35.5(4) ?
C15 Mo1 C13 137.1(5) ?
C17 Mo1 C13 140.9(5) ?
C16 Mo1 C11 98.6(6) ?
C12 Mo1 C11 36.4(4) ?
C15 Mo1 C11 80.8(6) ?
C17 Mo1 C11 134.9(6) ?
C13 Mo1 C11 59.7(5) ?
C16 Mo1 C14 59.4(5) ?
C12 Mo1 C14 133.6(6) ?
C15 Mo1 C14 36.4(5) ?
C17 Mo1 C14 60.3(6) ?
C13 Mo1 C14 157.9(6) ?
C11 Mo1 C14 101.6(6) ?
C16 Mo1 C10 128.2(6) ?
C12 Mo1 C10 59.3(5) ?
C15 Mo1 C10 98.7(6) ?
C17 Mo1 C10 158.0(6) ?
C13 Mo1 C10 58.8(5) ?
C11 Mo1 C10 35.4(4) ?
C14 Mo1 C10 99.2(6) ?
C16 Mo1 C9 156.8(6) ?
C12 Mo1 C9 59.2(5) ?
C15 Mo1 C9 133.3(6) ?
C17 Mo1 C9 165.7(6) ?
C13 Mo1 C9 35.6(4) ?
C11 Mo1 C9 58.9(5) ?
C14 Mo1 C9 126.3(6) ?
C10 Mo1 C9 34.6(5) ?
C16 Mo1 C18 57.9(5) ?
C12 Mo1 C18 157.3(5) ?
C15 Mo1 C18 57.7(5) ?
C17 Mo1 C18 35.9(5) ?
C13 Mo1 C18 165.0(5) ?
C11 Mo1 C18 134.8(6) ?
C14 Mo1 C18 33.9(5) ?
C10 Mo1 C18 128.9(6) ?
C9 Mo1 C18 141.4(5) ?
C16 Mo1 P1 126.6(5) ?
C12 Mo1 P1 123.5(4) ?
C15 Mo1 P1 134.3(4) ?
C17 Mo1 P1 90.2(4) ?
C13 Mo1 P1 88.1(4) ?
C11 Mo1 P1 134.8(4) ?
C14 Mo1 P1 99.8(4) ?
C10 Mo1 P1 102.0(4) ?
C9 Mo1 P1 76.4(4) ?
C18 Mo1 P1 77.8(4) ?
C16 Mo1 W 128.1(4) ?
C12 Mo1 W 132.1(3) ?
C15 Mo1 W 115.6(4) ?
C17 Mo1 W 97.3(4) ?
C13 Mo1 W 99.7(3) ?
C11 Mo1 W 121.0(3) ?
C14 Mo1 W 79.4(4) ?
C10 Mo1 W 85.7(3) ?
C9 Mo1 W 73.4(4) ?
C18 Mo1 W 70.2(4) ?
P1 Mo1 W 28.61(6) ?
C16 Mo1 H1 84.(3) ?
C12 Mo1 H1 83.(3) ?
C15 Mo1 H1 119.(3) ?
C17 Mo1 H1 69.(3) ?
C13 Mo1 H1 73.(3) ?
C11 Mo1 H1 119.(3) ?
C14 Mo1 H1 129.(3) ?
C10 Mo1 H1 132.(3) ?
C9 Mo1 H1 102.(3) ?
C18 Mo1 H1 98.(3) ?
P1 Mo1 H1 73.(3) yes
W Mo1 H1 102.(3) ?
C20 Mo2 C28 100.4(4) ?
C20 Mo2 C21 36.0(5) ?
C28 Mo2 C21 103.2(5) ?
C20 Mo2 C27 133.2(5) ?
C28 Mo2 C27 35.9(4) ?
C21 Mo2 C27 137.4(5) ?
C20 Mo2 C19 36.2(4) ?
C28 Mo2 C19 129.4(5) ?
C21 Mo2 C19 59.4(5) ?
C27 Mo2 C19 146.1(5) ?
C20 Mo2 C24 95.7(4) ?
C28 Mo2 C24 35.7(4) ?
C21 Mo2 C24 79.0(5) ?
C27 Mo2 C24 59.6(4) ?
C19 Mo2 C24 131.8(4) ?
C20 Mo2 C25 122.8(5) ?
C28 Mo2 C25 59.4(4) ?
C21 Mo2 C25 92.8(5) ?
C27 Mo2 C25 59.6(4) ?
C19 Mo2 C25 151.4(5) ?
C24 Mo2 C25 35.4(4) ?
C20 Mo2 C22 60.2(5) ?
C28 Mo2 C22 134.9(5) ?
C21 Mo2 C22 36.4(4) ?
C27 Mo2 C22 154.8(4) ?
C19 Mo2 C22 58.7(5) ?
C24 Mo2 C22 101.9(5) ?
C25 Mo2 C22 95.3(5) ?
C20 Mo2 C26 154.4(4) ?
C28 Mo2 C26 59.3(4) ?
C21 Mo2 C26 127.8(5) ?
C27 Mo2 C26 36.0(4) ?
C19 Mo2 C26 169.4(4) ?
C24 Mo2 C26 58.7(4) ?
C25 Mo2 C26 35.1(4) ?
C22 Mo2 C26 121.2(5) ?
C20 Mo2 C23 59.3(4) ?
C28 Mo2 C23 159.4(4) ?
C21 Mo2 C23 58.8(5) ?
C27 Mo2 C23 163.7(4) ?
C19 Mo2 C23 34.9(4) ?
C24 Mo2 C23 135.2(5) ?
C25 Mo2 C23 126.4(5) ?
C22 Mo2 C23 34.4(4) ?
C26 Mo2 C23 138.5(4) ?
C20 Mo2 P2 128.1(3) ?
C28 Mo2 P2 122.3(3) ?
C21 Mo2 P2 134.1(4) ?
C27 Mo2 P2 86.7(3) ?
C19 Mo2 P2 92.0(3) ?
C24 Mo2 P2 136.1(3) ?
C25 Mo2 P2 104.8(3) ?
C22 Mo2 P2 99.0(3) ?
C26 Mo2 P2 77.5(3) ?
C23 Mo2 P2 77.1(3) ?
C20 Mo2 W 128.6(3) ?
C28 Mo2 W 130.9(3) ?
C21 Mo2 W 113.9(4) ?
C27 Mo2 W 97.4(3) ?
C19 Mo2 W 97.7(3) ?
C24 Mo2 W 122.4(3) ?
C25 Mo2 W 87.0(3) ?
C22 Mo2 W 77.8(3) ?
C26 Mo2 W 72.5(3) ?
C23 Mo2 W 69.3(3) ?
P2 Mo2 W 29.22(7) ?
C20 Mo2 H2 79.(5) ?
C28 Mo2 H2 99.(5) ?
C21 Mo2 H2 113.(5) ?
C27 Mo2 H2 91.(5) ?
C19 Mo2 H2 58.(5) ?
C24 Mo2 H2 134.(5) ?
C25 Mo2 H2 150.(5) ?
C22 Mo2 H2 114.(5) ?
C26 Mo2 H2 118.(5) ?
C23 Mo2 H2 81.(5) ?
P2 Mo2 H2 67.(5) yes
W Mo2 H2 94.(5) ?
C5 P1 C6 94.1(6) yes
C5 P1 Mo1 107.4(4) yes
C6 P1 Mo1 108.1(4) yes
C5 P1 W 114.1(4) yes
C6 P1 W 106.0(5) yes
Mo1 P1 W 123.08(11) yes
C7 P2 C8 93.6(6) yes
C7 P2 Mo2 107.7(4) yes
C8 P2 Mo2 108.4(4) yes
C7 P2 W 114.3(4) yes
C8 P2 W 106.9(4) yes
Mo2 P2 W 121.97(12) yes
O1 C1 W 173.1(11) ?
O2 C2 W 175.3(10) ?
O3 C3 W 179.6(10) ?
O4 C4 W 176.3(12) ?
P1 C5 H5A 109.5 ?
P1 C5 H5B 109.5 ?
H5A C5 H5B 109.5 ?
P1 C5 H5C 109.5 ?
H5A C5 H5C 109.5 ?
H5B C5 H5C 109.5 ?
P1 C6 H6A 109.5 ?
P1 C6 H6B 109.5 ?
H6A C6 H6B 109.5 ?
P1 C6 H6C 109.5 ?
H6A C6 H6C 109.5 ?
H6B C6 H6C 109.5 ?
P2 C7 H7A 109.5 ?
P2 C7 H7B 109.5 ?
H7A C7 H7B 109.5 ?
P2 C7 H7C 109.5 ?
H7A C7 H7C 109.5 ?
H7B C7 H7C 109.5 ?
P2 C8 H8A 109.5 ?
P2 C8 H8B 109.5 ?
H8A C8 H8B 109.5 ?
P2 C8 H8C 109.5 ?
H8A C8 H8C 109.5 ?
H8B C8 H8C 109.5 ?
C10 C9 C13 107.5(13) ?
C10 C9 Mo1 72.0(8) ?
C13 C9 Mo1 70.1(7) ?
C10 C9 H9 126.2 ?
C13 C9 H9 126.2 ?
Mo1 C9 H9 123.3 ?
C9 C10 C11 109.2(13) ?
C9 C10 Mo1 73.3(8) ?
C11 C10 Mo1 70.9(8) ?
C9 C10 H10 125.4 ?
C11 C10 H10 125.4 ?
Mo1 C10 H10 122.0 ?
C10 C11 C12 106.6(12) ?
C10 C11 Mo1 73.7(8) ?
C12 C11 Mo1 70.2(7) ?
C10 C11 H11 126.7 ?
C12 C11 H11 126.7 ?
Mo1 C11 H11 121.3 ?
C13 C12 C11 108.7(12) ?
C13 C12 Mo1 73.8(7) ?
C11 C12 Mo1 73.5(8) ?
C13 C12 H12 125.6 ?
C11 C12 H12 125.6 ?
Mo1 C12 H12 118.9 ?
C12 C13 C9 107.9(12) ?
C12 C13 Mo1 70.6(7) ?
C9 C13 Mo1 74.3(8) ?
C12 C13 H13 126.0 ?
C9 C13 H13 126.0 ?
Mo1 C13 H13 120.9 ?
C18 C14 C15 106.1(15) ?
C18 C14 Mo1 74.5(9) ?
C15 C14 Mo1 70.4(7) ?
C18 C14 H14 126.9 ?
C15 C14 H14 126.9 ?
Mo1 C14 H14 120.1 ?
C16 C15 C14 107.9(15) ?
C16 C15 Mo1 71.6(7) ?
C14 C15 Mo1 73.3(7) ?
C16 C15 H15 126.0 ?
C14 C15 H15 126.0 ?
Mo1 C15 H15 120.8 ?
C15 C16 C17 110.9(14) ?
C15 C16 Mo1 73.3(8) ?
C17 C16 Mo1 73.4(7) ?
C15 C16 H16 124.6 ?
C17 C16 H16 124.6 ?
Mo1 C16 H16 120.4 ?
C16 C17 C18 102.9(15) ?
C16 C17 Mo1 70.3(8) ?
C18 C17 Mo1 74.1(8) ?
C16 C17 H17 128.6 ?
C18 C17 H17 128.6 ?
Mo1 C17 H17 119.4 ?
C14 C18 C17 111.9(15) ?
C14 C18 Mo1 71.6(8) ?
C17 C18 Mo1 69.9(8) ?
C14 C18 H18 124.0 ?
C17 C18 H18 124.1 ?
Mo1 C18 H18 126.1 ?
C23 C19 C20 108.0(13) ?
C23 C19 Mo2 74.5(7) ?
C20 C19 Mo2 69.5(6) ?
C23 C19 H19 126.0 ?
C20 C19 H19 126.0 ?
Mo2 C19 H19 121.8 ?
C21 C20 C19 108.1(13) ?
C21 C20 Mo2 73.9(7) ?
C19 C20 Mo2 74.4(6) ?
C21 C20 H20 126.0 ?
C19 C20 H20 126.0 ?
Mo2 C20 H20 117.7 ?
C20 C21 C22 107.5(12) ?
C20 C21 Mo2 70.0(7) ?
C22 C21 Mo2 73.6(7) ?
C20 C21 H21 126.3 ?
C22 C21 H21 126.3 ?
Mo2 C21 H21 121.8 ?
C23 C22 C21 106.9(12) ?
C23 C22 Mo2 73.3(7) ?
C21 C22 Mo2 69.9(7) ?
C23 C22 H22 126.6 ?
C21 C22 H22 126.6 ?
Mo2 C22 H22 122.0 ?
C22 C23 C19 109.5(11) ?
C22 C23 Mo2 72.3(7) ?
C19 C23 Mo2 70.6(7) ?
C22 C23 H23 125.2 ?
C19 C23 H23 125.2 ?
Mo2 C23 H23 123.5 ?
C28 C24 C25 108.1(11) ?
C28 C24 Mo2 70.3(7) ?
C25 C24 Mo2 73.2(7) ?
C28 C24 H24 126.0 ?
C25 C24 H24 126.0 ?
Mo2 C24 H24 122.2 ?
C26 C25 C24 107.9(11) ?
C26 C25 Mo2 72.9(7) ?
C24 C25 Mo2 71.4(7) ?
C26 C25 H25 126.0 ?
C24 C25 H25 126.0 ?
Mo2 C25 H25 121.4 ?
C25 C26 C27 108.2(11) ?
C25 C26 Mo2 72.1(7) ?
C27 C26 Mo2 70.5(6) ?
C25 C26 H26 125.9 ?
C27 C26 H26 125.9 ?
Mo2 C26 H26 123.2 ?
C28 C27 C26 106.6(11) ?
C28 C27 Mo2 70.4(7) ?
C26 C27 Mo2 73.6(7) ?
C28 C27 H27 126.7 ?
C26 C27 H27 126.7 ?
Mo2 C27 H27 121.1 ?
C24 C28 C27 109.2(11) ?
C24 C28 Mo2 74.0(7) ?
C27 C28 Mo2 73.7(7) ?
C24 C28 H28 125.4 ?
C27 C28 H28 125.4 ?
Mo2 C28 H28 118.7 ?

loop_
_geom_bond_atom_site_label_1
_geom_bond_atom_site_label_2
_geom_bond_site_symmetry_2
_geom_bond_distance
_geom_bond_publ_flag
W C2 . 1.946(13) yes
W C1 . 1.967(14) yes
W C3 . 2.015(14) yes
W C4 . 2.020(12) yes
W P1 . 2.614(3) yes
W P2 . 2.617(3) yes
W Mo2 . 4.5474(12) yes
W Mo1 . 4.5749(14) yes
Mo1 C16 . 2.241(12) ?
Mo1 C12 . 2.241(12) ?
Mo1 C15 . 2.261(12) ?
Mo1 C17 . 2.281(13) ?
Mo1 C13 . 2.282(12) ?
Mo1 C11 . 2.284(14) ?
Mo1 C14 . 2.300(14) ?
Mo1 C10 . 2.320(13) ?
Mo1 C9 . 2.336(13) ?
Mo1 C18 . 2.336(13) ?
Mo1 P1 . 2.589(3) yes
Mo1 H1 . 1.62(8) yes
Mo2 C20 . 2.229(11) ?
Mo2 C28 . 2.248(12) ?
Mo2 C21 . 2.279(12) ?
Mo2 C27 . 2.290(12) ?
Mo2 C19 . 2.292(11) ?
Mo2 C24 . 2.296(11) ?
Mo2 C25 . 2.320(12) ?
Mo2 C22 . 2.329(12) ?
Mo2 C26 . 2.330(10) ?
Mo2 C23 . 2.341(12) ?
Mo2 P2 . 2.583(3) yes
Mo2 H2 . 1.56(13) yes
P1 C5 . 1.857(11) yes
P1 C6 . 1.859(12) yes
P2 C7 . 1.845(12) yes
P2 C8 . 1.852(10) yes
C1 O1 . 1.163(14) ?
C2 O2 . 1.178(13) ?
C3 O3 . 1.159(14) ?
C4 O4 . 1.138(12) ?
C5 H5A . 0.96 ?
C5 H5B . 0.96 ?
C5 H5C . 0.96 ?
C6 H6A . 0.96 ?
C6 H6B . 0.96 ?
C6 H6C . 0.96 ?
C7 H7A . 0.96 ?
C7 H7B . 0.96 ?
C7 H7C . 0.96 ?
C8 H8A . 0.96 ?
C8 H8B . 0.96 ?
C8 H8C . 0.96 ?
C9 C10 . 1.39(2) ?
C9 C13 . 1.41(2) ?
C9 H9 . 0.93 ?
C10 C11 . 1.40(2) ?
C10 H10 . 0.93 ?
C11 C12 . 1.41(2) ?
C11 H11 . 0.93 ?
C12 C13 . 1.38(2) ?
C12 H12 . 0.93 ?
C13 H13 . 0.93 ?
C14 C18 . 1.35(2) ?
C14 C15 . 1.42(2) ?
C14 H14 . 0.93 ?
C15 C16 . 1.36(2) ?
C15 H15 . 0.93 ?
C16 C17 . 1.41(2) ?
C16 H16 . 0.93 ?
C17 C18 . 1.42(2) ?
C17 H17 . 0.93 ?
C18 H18 . 0.93 ?
C19 C23 . 1.39(2) ?
C19 C20 . 1.40(2) ?
C19 H19 . 0.93 ?
C20 C21 . 1.39(2) ?
C20 H20 . 0.93 ?
C21 C22 . 1.44(2) ?
C21 H21 . 0.93 ?
C22 C23 . 1.38(2) ?
C22 H22 . 0.93 ?
C23 H23 . 0.93 ?
C24 C28 . 1.39(2) ?
C24 C25 . 1.40(2) ?
C24 H24 . 0.93 ?
C25 C26 . 1.40(2) ?
C25 H25 . 0.93 ?
C26 C27 . 1.43(2) ?
C26 H26 . 0.93 ?
C27 C28 . 1.40(2) ?
C27 H27 . 0.93 ?
C28 H28 . 0.93 ?
